data_7227148
loop_
_publ_author_name
'Gu, Jin-Zhong'
'Liang, Xiao-Xiao'
'Cui, Yan-Hui'
'Wu, Jiang'
'Kirillov, Alexander M.'

_publ_section_title
;
 Exploring 4-(3-carboxyphenyl)picolinic acid as a semirigid building block
 for the hydrothermal self-assembly of diverse metal--organic and
 supramolecular networks
;
_journal_issue 1
_journal_name_full CrystEngComm
_journal_page_first 117
_journal_paper_doi 10.1039/C6CE02115H
_journal_volume 19
_journal_year 2017
_chemical_formula_sum 'C25 H17 Cu N3 O5'
_chemical_formula_weight 502.95
_space_group_crystal_system orthorhombic
_space_group_IT_number 19
_space_group_name_Hall 'P 2ac 2ab'
_space_group_name_H-M_alt 'P 21 21 21'
_symmetry_space_group_name_Hall 'P 2ac 2ab'
_symmetry_space_group_name_H-M 'P 21 21 21'
_atom_sites_solution_hydrogens mixed
_audit_creation_method SHELXL-2014/7
_audit_update_record
;
2016-11-11 deposited with the CCDC.
2016-11-21 downloaded from the CCDC.
;
_cell_angle_alpha 90
_cell_angle_beta 90
_cell_angle_gamma 90
_cell_formula_units_Z 4
_cell_length_a 10.0257(3)
_cell_length_b 11.6347(6)
_cell_length_c 18.6389(5)
_cell_measurement_reflns_used 8242
_cell_measurement_temperature 293(2)
_cell_measurement_theta_max 25.047
_cell_measurement_theta_min 3.460
_cell_volume 2174.15(14)
_computing_cell_refinement 'Bruker SAINT'
_computing_data_collection 'Bruker APEX2'
_computing_data_reduction 'Bruker SAINT'
_computing_molecular_graphics 'Bruker SHELXTL'
_computing_publication_material 'Bruker SHELXTL'
_computing_structure_refinement 'SHELXL-2014/7 (Sheldrick, 2014)'
_computing_structure_solution 'SHELXL-2014/7 (Sheldrick, 2014)'
_diffrn_ambient_temperature 293(2)
_diffrn_measured_fraction_theta_full 0.997
_diffrn_measured_fraction_theta_max 0.997
_diffrn_measurement_device_type 'Bruker APE-II CCD'
_diffrn_measurement_method '\f and \w scans'
_diffrn_radiation_type MoK\a
_diffrn_radiation_wavelength 0.71073
_diffrn_reflns_av_R_equivalents 0.0410
_diffrn_reflns_av_unetI/netI 0.0702
_diffrn_reflns_Laue_measured_fraction_full 0.997
_diffrn_reflns_Laue_measured_fraction_max 0.997
_diffrn_reflns_limit_h_max 10
_diffrn_reflns_limit_h_min -11
_diffrn_reflns_limit_k_max 6
_diffrn_reflns_limit_k_min -13
_diffrn_reflns_limit_l_max 22
_diffrn_reflns_limit_l_min -22
_diffrn_reflns_number 8242
_diffrn_reflns_point_group_measured_fraction_full 0.998
_diffrn_reflns_point_group_measured_fraction_max 0.998
_diffrn_reflns_theta_full 25.047
_diffrn_reflns_theta_max 25.047
_diffrn_reflns_theta_min 3.460
_diffrn_source 'fine-focus sealed tube'
_exptl_absorpt_coefficient_mu 1.049
_exptl_absorpt_correction_type multi-scan
_exptl_crystal_colour blue
_exptl_crystal_density_diffrn 1.537
_exptl_crystal_description block
_exptl_crystal_F_000 1028
_exptl_crystal_size_max 0.260
_exptl_crystal_size_mid 0.260
_exptl_crystal_size_min 0.200
_exptl_transmission_factor_max 0.811
_exptl_transmission_factor_min 0.769
_refine_diff_density_max 0.441
_refine_diff_density_min -0.426
_refine_diff_density_rms 0.079
_refine_ls_abs_structure_details
;
 Flack x determined using 1166 quotients [(I+)-(I-)]/[(I+)+(I-)]
 (Parsons, Flack and Wagner, Acta Cryst. B69 (2013) 249-259).
;
_refine_ls_abs_structure_Flack 0.080(12)
_refine_ls_extinction_method none
_refine_ls_goodness_of_fit_ref 1.137
_refine_ls_hydrogen_treatment constr
_refine_ls_matrix_type full
_refine_ls_number_parameters 307
_refine_ls_number_reflns 3841
_refine_ls_number_restraints 0
_refine_ls_restrained_S_all 1.137
_refine_ls_R_factor_all 0.0637
_refine_ls_R_factor_gt 0.0522
_refine_ls_shift/su_max 0.000
_refine_ls_shift/su_mean 0.000
_refine_ls_structure_factor_coef Fsqd
_refine_ls_weighting_details 'w=1/[\s^2^(Fo^2^)+(0.0614P)^2^] where P=(Fo^2^+2Fc^2^)/3'
_refine_ls_weighting_scheme calc
_refine_ls_wR_factor_gt 0.1218
_refine_ls_wR_factor_ref 0.1327
_reflns_Friedel_coverage 0.751
_reflns_Friedel_fraction_full 0.999
_reflns_Friedel_fraction_max 0.999
_reflns_number_gt 3317
_reflns_number_total 3841
_reflns_threshold_expression 'I > 2\s(I)'
_cod_data_source_file c6ce02115h1.cif
_cod_data_source_block compound_10
_cod_depositor_comments 'Adding full bibliography for 7227139--7227149.cif.'
_cod_original_cell_volume 2174.16(14)
_cod_database_code 7227148
_shelx_space_group_comment
;
The symmetry employed for this shelxl refinement is uniquely defined
by the following loop, which should always be used as a source of
symmetry information in preference to the above space-group names.
They are only intended as comments.
;
_shelx_estimated_absorpt_t_min 0.772
_shelx_estimated_absorpt_t_max 0.818

loop_
_space_group_symop_operation_xyz
'x, y, z'
'-x+1/2, -y, z+1/2'
'x+1/2, -y+1/2, -z'
'-x, y+1/2, -z+1/2'

loop_
_atom_site_label
_atom_site_type_symbol
_atom_site_fract_x
_atom_site_fract_y
_atom_site_fract_z
_atom_site_U_iso_or_equiv
_atom_site_adp_type
_atom_site_occupancy
_atom_site_site_symmetry_order
_atom_site_calc_flag
_atom_site_refinement_flags_posn
_atom_site_refinement_flags_adp
Cu1 Cu 0.88528(8) 0.17443(9) 0.18161(4) 0.0280(3) Uani 1 1 d . .
N1 N 1.0503(5) 0.1863(5) 0.2548(2) 0.0208(13) Uani 1 1 d . .
N2 N 0.7710(5) 0.3145(6) 0.2282(3) 0.0262(14) Uani 1 1 d . .
N3 N 0.7011(5) 0.1614(6) 0.1260(2) 0.0244(13) Uani 1 1 d . .
O1 O 0.8285(4) 0.0637(5) 0.2614(2) 0.0279(12) Uani 1 1 d . .
O2 O 0.8927(5) -0.0234(5) 0.3626(2) 0.0334(12) Uani 1 1 d . .
O3 O 1.3864(6) -0.1285(5) 0.5491(3) 0.0408(13) Uani 1 1 d . .
O4 O 1.5383(5) -0.0407(5) 0.6178(2) 0.0302(12) Uani 1 1 d . .
O5 O 0.9639(5) 0.2905(4) 0.1075(2) 0.0284(12) Uani 1 1 d . .
H1W H 1.0096 0.3501 0.1170 0.034 Uiso 1 1 d R U
H2W H 1.0115 0.2382 0.0785 0.034 Uiso 1 1 d R U
C1 C 0.9090(6) 0.0453(6) 0.3120(3) 0.0233(15) Uani 1 1 d . .
C2 C 1.0389(6) 0.1128(6) 0.3093(3) 0.0200(14) Uani 1 1 d . .
C3 C 1.1607(6) 0.2504(8) 0.2514(3) 0.0300(18) Uani 1 1 d . .
H3 H 1.1709 0.3014 0.2134 0.036 Uiso 1 1 calc R U
C4 C 1.2607(7) 0.2434(8) 0.3027(3) 0.0336(19) Uani 1 1 d . .
H4 H 1.3353 0.2905 0.2990 0.040 Uiso 1 1 calc R U
C5 C 1.2507(6) 0.1679(7) 0.3586(3) 0.0236(15) Uani 1 1 d . .
C6 C 1.1349(7) 0.1018(6) 0.3617(3) 0.0254(16) Uani 1 1 d . .
H6 H 1.1225 0.0502 0.3992 0.030 Uiso 1 1 calc R U
C7 C 1.3543(6) 0.1613(7) 0.4164(3) 0.0281(16) Uani 1 1 d . .
C8 C 1.4448(9) 0.2458(8) 0.4261(5) 0.054(3) Uani 1 1 d . .
H8 H 1.4451 0.3083 0.3949 0.065 Uiso 1 1 calc R U
C9 C 1.5385(11) 0.2419(10) 0.4820(5) 0.069(3) Uani 1 1 d . .
H9 H 1.5983 0.3021 0.4884 0.083 Uiso 1 1 calc R U
C10 C 1.5413(10) 0.1514(8) 0.5258(5) 0.059(3) Uani 1 1 d . .
H10 H 1.6039 0.1490 0.5626 0.071 Uiso 1 1 calc R U
C11 C 1.4520(7) 0.0601(7) 0.5174(3) 0.0261(16) Uani 1 1 d . .
C12 C 1.4572(7) -0.0469(7) 0.5651(3) 0.0255(16) Uani 1 1 d . .
C13 C 1.3603(6) 0.0646(7) 0.4618(3) 0.0238(15) Uani 1 1 d . .
H13 H 1.3024 0.0033 0.4544 0.029 Uiso 1 1 calc R U
C14 C 0.8024(8) 0.3871(7) 0.2806(4) 0.0329(19) Uani 1 1 d . .
H14 H 0.8845 0.3786 0.3032 0.040 Uiso 1 1 calc R U
C15 C 0.7185(8) 0.4751(8) 0.3033(4) 0.041(2) Uani 1 1 d . .
H15 H 0.7442 0.5234 0.3406 0.049 Uiso 1 1 calc R U
C16 C 0.5981(9) 0.4900(7) 0.2704(4) 0.042(2) Uani 1 1 d . .
H16 H 0.5416 0.5490 0.2849 0.050 Uiso 1 1 calc R U
C17 C 0.5596(7) 0.4149(7) 0.2142(4) 0.0323(19) Uani 1 1 d . .
C18 C 0.6492(6) 0.3279(7) 0.1950(3) 0.0237(15) Uani 1 1 d . .
C19 C 0.4347(7) 0.4253(8) 0.1762(4) 0.038(2) Uani 1 1 d . .
H19 H 0.3777 0.4864 0.1859 0.046 Uiso 1 1 calc R U
C20 C 0.4010(7) 0.3464(8) 0.1268(4) 0.040(2) Uani 1 1 d . .
H20 H 0.3188 0.3523 0.1040 0.049 Uiso 1 1 calc R U
C21 C 0.4868(6) 0.2551(8) 0.1085(3) 0.0284(18) Uani 1 1 d . .
C22 C 0.6138(7) 0.2461(7) 0.1412(3) 0.0238(15) Uani 1 1 d . .
C23 C 0.4541(7) 0.1671(8) 0.0575(3) 0.037(2) Uani 1 1 d . .
H23 H 0.3719 0.1678 0.0344 0.045 Uiso 1 1 calc R U
C24 C 0.5435(8) 0.0830(8) 0.0434(4) 0.042(2) Uani 1 1 d . .
H24 H 0.5225 0.0256 0.0105 0.050 Uiso 1 1 calc R U
C25 C 0.6664(8) 0.0820(8) 0.0777(4) 0.037(2) Uani 1 1 d . .
H25 H 0.7268 0.0240 0.0666 0.044 Uiso 1 1 calc R U

loop_
_atom_site_aniso_label
_atom_site_aniso_U_11
_atom_site_aniso_U_22
_atom_site_aniso_U_33
_atom_site_aniso_U_23
_atom_site_aniso_U_13
_atom_site_aniso_U_12
Cu1 0.0246(4) 0.0327(5) 0.0268(4) -0.0005(4) -0.0008(3) 0.0031(5)
N1 0.014(2) 0.027(4) 0.021(3) 0.010(3) -0.001(2) -0.001(3)
N2 0.020(3) 0.030(4) 0.029(3) -0.002(3) 0.001(2) 0.001(3)
N3 0.026(3) 0.029(4) 0.018(3) -0.002(3) -0.004(2) 0.001(3)
O1 0.024(2) 0.034(3) 0.026(2) 0.004(2) -0.0018(19) -0.005(3)
O2 0.029(3) 0.036(3) 0.035(2) 0.016(2) -0.004(2) -0.009(3)
O3 0.042(3) 0.036(3) 0.045(3) 0.015(3) -0.019(3) -0.010(3)
O4 0.034(3) 0.029(3) 0.027(2) 0.004(2) -0.010(2) 0.007(3)
O5 0.042(3) 0.022(3) 0.021(2) -0.0016(19) 0.005(2) -0.006(3)
C1 0.022(3) 0.020(4) 0.028(3) -0.001(3) 0.002(3) 0.001(3)
C2 0.020(3) 0.021(4) 0.018(3) -0.004(3) 0.000(3) 0.002(3)
C3 0.026(4) 0.039(5) 0.026(3) 0.017(3) -0.003(3) -0.006(4)
C4 0.021(4) 0.042(5) 0.037(4) 0.011(4) -0.001(3) -0.004(4)
C5 0.017(3) 0.028(4) 0.026(3) 0.004(3) -0.003(2) 0.004(4)
C6 0.028(4) 0.026(4) 0.022(3) 0.010(3) -0.001(3) 0.003(4)
C7 0.023(4) 0.026(4) 0.035(4) 0.002(3) -0.011(3) 0.001(4)
C8 0.062(6) 0.032(5) 0.067(6) 0.021(5) -0.038(5) -0.017(5)
C9 0.081(7) 0.045(6) 0.081(7) 0.026(5) -0.059(6) -0.037(6)
C10 0.074(6) 0.039(6) 0.066(6) 0.021(5) -0.049(5) -0.013(6)
C11 0.026(3) 0.024(4) 0.028(3) 0.000(3) -0.008(3) 0.000(4)
C12 0.024(4) 0.030(5) 0.022(3) 0.003(3) -0.002(3) 0.004(4)
C13 0.021(3) 0.024(4) 0.026(3) 0.001(3) -0.004(3) -0.001(3)
C14 0.032(4) 0.036(5) 0.031(4) -0.006(4) -0.003(3) 0.002(4)
C15 0.047(5) 0.040(6) 0.036(4) -0.014(4) 0.010(4) 0.000(5)
C16 0.046(5) 0.032(5) 0.047(4) -0.005(4) 0.019(4) 0.009(5)
C17 0.030(4) 0.034(5) 0.032(4) 0.010(3) 0.013(3) 0.008(4)
C18 0.022(3) 0.025(4) 0.024(3) 0.012(3) 0.004(2) 0.001(3)
C19 0.021(4) 0.046(5) 0.048(4) 0.012(4) 0.008(3) 0.010(4)
C20 0.022(4) 0.064(7) 0.035(4) 0.014(4) -0.001(3) 0.006(5)
C21 0.017(3) 0.042(5) 0.026(3) 0.009(4) 0.002(3) 0.001(4)
C22 0.018(3) 0.031(4) 0.022(3) 0.007(3) 0.000(3) -0.004(4)
C23 0.022(3) 0.057(6) 0.032(4) 0.005(4) -0.007(3) -0.006(5)
C24 0.045(5) 0.050(6) 0.031(4) -0.007(4) -0.015(4) -0.013(5)
C25 0.038(4) 0.038(5) 0.034(4) -0.009(4) -0.002(3) 0.005(4)

loop_
_atom_type_symbol
_atom_type_description
_atom_type_scat_dispersion_real
_atom_type_scat_dispersion_imag
_atom_type_scat_source
C C 0.0033 0.0016 'International Tables Vol C Tables 4.2.6.8 and 6.1.1.4'
H H 0.0000 0.0000 'International Tables Vol C Tables 4.2.6.8 and 6.1.1.4'
N N 0.0061 0.0033 'International Tables Vol C Tables 4.2.6.8 and 6.1.1.4'
O O 0.0106 0.0060 'International Tables Vol C Tables 4.2.6.8 and 6.1.1.4'
Cu Cu 0.3201 1.2651 'International Tables Vol C Tables 4.2.6.8 and 6.1.1.4'

loop_
_geom_angle_atom_site_label_1
_geom_angle_atom_site_label_2
_geom_angle_atom_site_label_3
_geom_angle
_geom_angle_site_symmetry_1
_geom_angle_site_symmetry_3
O1 Cu1 O5 173.13(19) . .
O1 Cu1 O4 92.7(2) . 2_754
O5 Cu1 O4 88.09(18) . 2_754
O1 Cu1 N3 93.9(2) . .
O5 Cu1 N3 92.9(2) . .
O4 Cu1 N3 89.3(2) 2_754 .
O1 Cu1 N1 78.08(18) . .
O5 Cu1 N1 95.06(19) . .
O4 Cu1 N1 97.2(2) 2_754 .
N3 Cu1 N1 169.83(18) . .
O1 Cu1 N2 92.0(2) . .
O5 Cu1 N2 88.7(2) . .
O4 Cu1 N2 166.62(19) 2_754 .
N3 Cu1 N2 77.9(2) . .
N1 Cu1 N2 96.0(2) . .
C2 N1 C3 117.8(5) . .
C2 N1 Cu1 112.1(4) . .
C3 N1 Cu1 130.0(4) . .
C14 N2 C18 117.9(6) . .
C14 N2 Cu1 130.2(5) . .
C18 N2 Cu1 111.9(5) . .
C25 N3 C22 118.6(6) . .
C25 N3 Cu1 127.3(5) . .
C22 N3 Cu1 114.2(4) . .
C1 O1 Cu1 118.2(4) . .
C12 O4 Cu1 128.7(5) . 2_755
Cu1 O5 H1W 126.5 . .
Cu1 O5 H2W 98.8 . .
H1W O5 H2W 111.9 . .
O2 C1 O1 126.2(6) . .
O2 C1 C2 117.9(6) . .
O1 C1 C2 115.9(6) . .
N1 C2 C6 122.7(6) . .
N1 C2 C1 115.5(5) . .
C6 C2 C1 121.8(6) . .
N1 C3 C4 122.2(6) . .
N1 C3 H3 118.9 . .
C4 C3 H3 118.9 . .
C5 C4 C3 120.7(7) . .
C5 C4 H4 119.7 . .
C3 C4 H4 119.7 . .
C4 C5 C6 116.6(6) . .
C4 C5 C7 122.1(6) . .
C6 C5 C7 121.2(6) . .
C2 C6 C5 120.1(6) . .
C2 C6 H6 120.0 . .
C5 C6 H6 120.0 . .
C8 C7 C13 118.2(6) . .
C8 C7 C5 121.6(7) . .
C13 C7 C5 120.1(7) . .
C7 C8 C9 121.7(8) . .
C7 C8 H8 119.2 . .
C9 C8 H8 119.2 . .
C10 C9 C8 119.7(9) . .
C10 C9 H9 120.2 . .
C8 C9 H9 120.2 . .
C9 C10 C11 121.2(7) . .
C9 C10 H10 119.4 . .
C11 C10 H10 119.4 . .
C13 C11 C10 118.7(7) . .
C13 C11 C12 119.1(7) . .
C10 C11 C12 122.1(6) . .
O3 C12 O4 127.1(7) . .
O3 C12 C11 118.0(6) . .
O4 C12 C11 115.0(7) . .
C11 C13 C7 120.4(7) . .
C11 C13 H13 119.8 . .
C7 C13 H13 119.8 . .
N2 C14 C15 123.2(7) . .
N2 C14 H14 118.4 . .
C15 C14 H14 118.4 . .
C16 C15 C14 119.4(7) . .
C16 C15 H15 120.3 . .
C14 C15 H15 120.3 . .
C15 C16 C17 119.6(8) . .
C15 C16 H16 120.2 . .
C17 C16 H16 120.2 . .
C18 C17 C16 117.4(7) . .
C18 C17 C19 119.4(7) . .
C16 C17 C19 123.2(8) . .
N2 C18 C17 122.4(7) . .
N2 C18 C22 117.4(6) . .
C17 C18 C22 120.2(6) . .
C20 C19 C17 119.9(8) . .
C20 C19 H19 120.1 . .
C17 C19 H19 120.1 . .
C19 C20 C21 121.8(7) . .
C19 C20 H20 119.1 . .
C21 C20 H20 119.1 . .
C20 C21 C22 120.1(7) . .
C20 C21 C23 124.0(6) . .
C22 C21 C23 115.9(7) . .
N3 C22 C21 123.2(7) . .
N3 C22 C18 118.3(6) . .
C21 C22 C18 118.5(7) . .
C24 C23 C21 119.6(6) . .
C24 C23 H23 120.2 . .
C21 C23 H23 120.2 . .
C23 C24 C25 120.3(8) . .
C23 C24 H24 119.9 . .
C25 C24 H24 119.9 . .
N3 C25 C24 122.4(8) . .
N3 C25 H25 118.8 . .
C24 C25 H25 118.8 . .

loop_
_geom_bond_atom_site_label_1
_geom_bond_atom_site_label_2
_geom_bond_distance
_geom_bond_site_symmetry_2
Cu1 O1 2.049(5) .
Cu1 O5 2.086(5) .
Cu1 O4 2.104(5) 2_754
Cu1 N3 2.123(5) .
Cu1 N1 2.149(5) .
Cu1 N2 2.174(6) .
N1 C2 1.332(8) .
N1 C3 1.336(8) .
N2 C14 1.329(9) .
N2 C18 1.377(8) .
N3 C25 1.335(9) .
N3 C22 1.349(9) .
O1 C1 1.260(7) .
O2 C1 1.247(8) .
O3 C12 1.223(9) .
O4 C12 1.276(8) .
O4 Cu1 2.104(5) 2_755
O5 H1W 0.8499 .
O5 H2W 0.9428 .
C1 C2 1.522(9) .
C2 C6 1.377(9) .
C3 C4 1.388(9) .
C3 H3 0.9300 .
C4 C5 1.366(10) .
C4 H4 0.9300 .
C5 C6 1.394(10) .
C5 C7 1.500(8) .
C6 H6 0.9300 .
C7 C8 1.350(11) .
C7 C13 1.409(10) .
C8 C9 1.403(11) .
C8 H8 0.9300 .
C9 C10 1.332(13) .
C9 H9 0.9300 .
C10 C11 1.398(11) .
C10 H10 0.9300 .
C11 C13 1.386(8) .
C11 C12 1.532(10) .
C13 H13 0.9300 .
C14 C15 1.391(11) .
C14 H14 0.9300 .
C15 C16 1.365(12) .
C15 H15 0.9300 .
C16 C17 1.417(11) .
C16 H16 0.9300 .
C17 C18 1.400(10) .
C17 C19 1.444(10) .
C18 C22 1.428(10) .
C19 C20 1.344(11) .
C19 H19 0.9300 .
C20 C21 1.408(11) .
C20 H20 0.9300 .
C21 C22 1.416(9) .
C21 C23 1.435(11) .
C23 C24 1.353(12) .
C23 H23 0.9300 .
C24 C25 1.389(11) .
C24 H24 0.9300 .
C25 H25 0.9300 .

loop_
_geom_hbond_atom_site_label_D
_geom_hbond_atom_site_label_H
_geom_hbond_atom_site_label_A
_geom_hbond_distance_DH
_geom_hbond_distance_HA
_geom_hbond_distance_DA
_geom_hbond_angle_DHA
_geom_hbond_site_symmetry_A
O5 H1W O2 0.85 1.81 2.659(7) 179.7 4_755
O5 H2W O3 0.94 1.73 2.645(7) 163.6 2_754

loop_
_geom_torsion_atom_site_label_1
_geom_torsion_atom_site_label_2
_geom_torsion_atom_site_label_3
_geom_torsion_atom_site_label_4
_geom_torsion
_geom_torsion_site_symmetry_1
Cu1 O1 C1 O2 -176.4(5) .
Cu1 O1 C1 C2 2.6(7) .
C3 N1 C2 C6 0.7(10) .
Cu1 N1 C2 C6 177.6(5) .
C3 N1 C2 C1 177.9(6) .
Cu1 N1 C2 C1 -5.1(7) .
O2 C1 C2 N1 -178.9(6) .
O1 C1 C2 N1 2.0(9) .
O2 C1 C2 C6 -1.7(10) .
O1 C1 C2 C6 179.2(6) .
C2 N1 C3 C4 -0.8(11) .
Cu1 N1 C3 C4 -177.2(6) .
N1 C3 C4 C5 1.3(12) .
C3 C4 C5 C6 -1.4(11) .
C3 C4 C5 C7 -177.6(7) .
N1 C2 C6 C5 -0.9(10) .
C1 C2 C6 C5 -177.9(6) .
C4 C5 C6 C2 1.2(10) .
C7 C5 C6 C2 177.4(7) .
C4 C5 C7 C8 16.0(11) .
C6 C5 C7 C8 -160.0(8) .
C4 C5 C7 C13 -163.1(7) .
C6 C5 C7 C13 20.9(10) .
C13 C7 C8 C9 -3.4(14) .
C5 C7 C8 C9 177.5(9) .
C7 C8 C9 C10 1.8(18) .
C8 C9 C10 C11 -0.3(18) .
C9 C10 C11 C13 0.7(15) .
C9 C10 C11 C12 177.4(10) .
Cu1 O4 C12 O3 15.5(11) 2_755
Cu1 O4 C12 C11 -163.6(4) 2_755
C13 C11 C12 O3 5.3(10) .
C10 C11 C12 O3 -171.5(8) .
C13 C11 C12 O4 -175.6(6) .
C10 C11 C12 O4 7.7(11) .
C10 C11 C13 C7 -2.4(11) .
C12 C11 C13 C7 -179.2(6) .
C8 C7 C13 C11 3.7(11) .
C5 C7 C13 C11 -177.1(6) .
C18 N2 C14 C15 0.0(11) .
Cu1 N2 C14 C15 178.3(6) .
N2 C14 C15 C16 -0.7(12) .
C14 C15 C16 C17 0.7(12) .
C15 C16 C17 C18 0.0(11) .
C15 C16 C17 C19 -179.4(7) .
C14 N2 C18 C17 0.6(10) .
Cu1 N2 C18 C17 -177.9(5) .
C14 N2 C18 C22 -177.1(6) .
Cu1 N2 C18 C22 4.3(7) .
C16 C17 C18 N2 -0.6(10) .
C19 C17 C18 N2 178.8(6) .
C16 C17 C18 C22 177.0(6) .
C19 C17 C18 C22 -3.6(10) .
C18 C17 C19 C20 5.1(11) .
C16 C17 C19 C20 -175.6(7) .
C17 C19 C20 C21 -2.5(12) .
C19 C20 C21 C22 -1.6(11) .
C19 C20 C21 C23 178.3(7) .
C25 N3 C22 C21 0.1(10) .
Cu1 N3 C22 C21 178.3(5) .
C25 N3 C22 C18 177.4(6) .
Cu1 N3 C22 C18 -4.4(7) .
C20 C21 C22 N3 -179.6(6) .
C23 C21 C22 N3 0.4(10) .
C20 C21 C22 C18 3.1(10) .
C23 C21 C22 C18 -176.8(6) .
N2 C18 C22 N3 -0.1(9) .
C17 C18 C22 N3 -177.9(6) .
N2 C18 C22 C21 177.3(6) .
C17 C18 C22 C21 -0.4(9) .
C20 C21 C23 C24 179.7(7) .
C22 C21 C23 C24 -0.3(11) .
C21 C23 C24 C25 -0.2(12) .
C22 N3 C25 C24 -0.7(11) .
Cu1 N3 C25 C24 -178.7(6) .
C23 C24 C25 N3 0.8(13) .
